data_2007079
loop_
_publ_author_name
'Back, Thomas G.'
'Dyck, Brian P.'
'Nan, Siqiao'
'Parvez, Masood'

_publ_section_title
'[3a<i>R</i>-(3a\a,4\a,7\a,7a\a)]-2-Acetyl-4,8,8-trimethylperhydro-4,7-methano-1,2-benzisoselenazol-3a-ol'
_journal_issue 3
_journal_name_full 'Acta Crystallographica Section C'
_journal_page_first 425
_journal_page_last 427
_journal_paper_doi 10.1107/S0108270197015916
_journal_volume 54
_journal_year 1998
_chemical_formula_analytical 'C13 H21 N O2 Se'
_chemical_formula_moiety 'C13 H21 N O2 Se'
_chemical_formula_structural 'C13 H21 N O2 Se'
_chemical_formula_sum 'C13 H21 N O2 Se'
_chemical_formula_weight 302.27
_chemical_name_common 'Cyclic Selenenamide'
_chemical_name_systematic
;
[3aR-(3a\a,4\a,7\a,7a\a)]-2-Acetylhexahydro-4,8,8-trimethyl-4,7-methano-
1,2-benzisoselenazol-3a(4H)-ol
;
_space_group_IT_number 19
_symmetry_cell_setting orthorhombic
_symmetry_space_group_name_Hall 'P 2ac 2ab'
_symmetry_space_group_name_H-M 'P 21 21 21'
_cell_angle_alpha 90.00
_cell_angle_beta 90.00
_cell_angle_gamma 90.00
_cell_formula_units_Z 4
_cell_length_a 6.8684(10)
_cell_length_b 11.537(2)
_cell_length_c 17.079(3)
_cell_measurement_reflns_used 25
_cell_measurement_temperature 293.0(10)
_cell_measurement_theta_max 30
_cell_measurement_theta_min 20
_cell_volume 1353.4(4)
_computing_cell_refinement 'CAD-4 Software'
_computing_data_collection 'CAD-4 Software (Schagen et al., 1989)'
_computing_data_reduction 'TEXSAN (Molecular Structure Corporation, 1994)'
_computing_molecular_graphics TEXSAN
_computing_publication_material SHELXL93
_computing_structure_refinement 'SHELXL93 (Sheldrick, 1993)'
_computing_structure_solution 'SAPI91 (Fan, 1991)'
_diffrn_ambient_temperature 293.0(10)
_diffrn_measurement_device 'Enraf-Nonius CAD4'
_diffrn_measurement_method \w/2\q
_diffrn_radiation_monochromator graphite
_diffrn_radiation_source 'fine-focus sealed tube'
_diffrn_radiation_type 'Cu K\a'
_diffrn_radiation_wavelength 1.54178
_diffrn_reflns_av_R_equivalents 0.049
_diffrn_reflns_av_sigmaI/netI 0.0328
_diffrn_reflns_limit_h_max 8
_diffrn_reflns_limit_h_min 0
_diffrn_reflns_limit_k_max 13
_diffrn_reflns_limit_k_min 0
_diffrn_reflns_limit_l_max 20
_diffrn_reflns_limit_l_min -20
_diffrn_reflns_number 2802
_diffrn_reflns_theta_max 68.0
_diffrn_reflns_theta_min 5.0
_diffrn_standards_decay_% 4.62
_diffrn_standards_interval_count 200
_diffrn_standards_interval_time 120
_diffrn_standards_number 3
_exptl_absorpt_coefficient_mu 3.684
_exptl_absorpt_correction_T_max 0.692
_exptl_absorpt_correction_T_min 0.605
_exptl_absorpt_correction_type 'empirical via \y scan of three reflections'
_exptl_absorpt_process_details '(North, Phillips & Mathews, 1968)'
_exptl_crystal_colour colorless
_exptl_crystal_density_diffrn 1.483
_exptl_crystal_density_method 'not measured'
_exptl_crystal_description needle
_exptl_crystal_F_000 624
_exptl_crystal_size_max 0.30
_exptl_crystal_size_mid 0.12
_exptl_crystal_size_min 0.10
_refine_diff_density_max 0.295
_refine_diff_density_min -0.529
_refine_ls_abs_structure_details 'Flack (1983)'
_refine_ls_abs_structure_Flack 0.03(3)
_refine_ls_extinction_method none
_refine_ls_goodness_of_fit_all 1.113
_refine_ls_goodness_of_fit_obs 1.107
_refine_ls_hydrogen_treatment 'H atoms riding'
_refine_ls_matrix_type full
_refine_ls_number_parameters 156
_refine_ls_number_reflns 2466
_refine_ls_number_restraints 0
_refine_ls_restrained_S_all 1.113
_refine_ls_restrained_S_obs 1.107
_refine_ls_R_factor_all 0.037
_refine_ls_R_factor_obs .033
_refine_ls_shift/esd_max 0.003
_refine_ls_shift/esd_mean 0.001
_refine_ls_structure_factor_coef Fsqd
_refine_ls_weighting_details 'w = 1/[\s^2^(Fo^2^)+(0.05P)^2^+0.5P] where P = (Fo^2^+2Fc^2^)/3'
_refine_ls_weighting_scheme calc
_refine_ls_wR_factor_all 0.088
_refine_ls_wR_factor_obs .085
_reflns_number_observed 2303
_reflns_number_total 2466
_reflns_observed_criterion >2sigma(I)
_cod_data_source_file fg1405.cif
_cod_data_source_block I
_cod_depositor_comments
;
The following automatic conversions were performed:

'_refine_ls_weighting_scheme' value 'calc w =
1/[\s^2^(Fo^2^)+(0.05P)^2^+0.5P] where P = (Fo^2^+2Fc^2^)/3' was
changed to 'calc'. New tag '_refine_ls_weighting_details' was
created. The value of the new tag was set to 'w =
1/[\s^2^(Fo^2^)+(0.05P)^2^+0.5P] where P = (Fo^2^+2Fc^2^)/3'.

Automatic conversion script
Id: cif_fix_values 3143 2015-03-26 13:38:13Z robertas 
;
_cod_database_code 2007079

loop_
_symmetry_equiv_pos_as_xyz
'x, y, z'
'-x+1/2, -y, z+1/2'
'x+1/2, -y+1/2, -z'
'-x, y+1/2, -z+1/2'

loop_
_atom_site_aniso_label
_atom_site_aniso_U_11
_atom_site_aniso_U_22
_atom_site_aniso_U_33
_atom_site_aniso_U_12
_atom_site_aniso_U_13
_atom_site_aniso_U_23
Se1 .0338(2) .0424(2) .0494(2) -.0053(2) .0021(2) .0074(2)
O1 .041(2) .053(2) .056(2) -.0049(13) .0096(13) -.0275(15)
O2 .042(2) .071(2) .076(2) .012(2) -.006(2) .024(2)
N1 .040(2) .046(2) .044(2) -.0003(14) -.0044(12) .0087(14)
C1 .043(2) .054(3) .036(2) -.004(2) -.003(2) -.002(2)
C2 .027(2) .035(2) .039(2) -.0023(14) .000(2) -.008(2)
C3 .028(2) .034(2) .045(2) -.002(2) -.004(2) -.0016(14)
C4 .045(2) .041(2) .039(2) -.010(2) -.010(2) .006(2)
C5 .072(3) .041(2) .035(2) -.008(2) .007(2) -.008(2)
C6 .049(2) .042(2) .046(2) .002(2) .016(2) -.006(2)
C7 .032(2) .032(2) .038(2) -.0033(15) .003(2) -.004(2)
C8 .043(2) .036(2) .050(2) -.008(2) -.008(2) .008(2)
C9 .040(3) .052(2) .062(2) -.014(2) .003(2) -.004(2)
C10 .087(4) .066(3) .054(3) -.023(3) -.006(3) .021(3)
C11 .052(3) .039(2) .111(4) .001(2) -.011(3) .022(2)
C12 .046(2) .055(3) .036(2) .007(2) .001(2) .020(2)
C13 .063(3) .040(2) .069(3) .009(2) .013(3) .010(2)

loop_
_atom_site_label
_atom_site_fract_x
_atom_site_fract_y
_atom_site_fract_z
_atom_site_U_iso_or_equiv
_atom_site_thermal_displace_type
_atom_site_calc_flag
_atom_site_refinement_flags
_atom_site_occupancy
_atom_site_disorder_group
_atom_site_type_symbol
Se1 .52873(6) .22740(4) .81771(2) .04185(13) Uani d . 1 . Se
O1 .3243(4) -.0642(3) .7847(2) .0499(8) Uani d . 1 . O
O2 -.0274(5) .3323(3) .7998(2) .0630(9) Uani d . 1 . O
N1 .2616(5) .2398(3) .7999(2) .0433(8) Uani d . 1 . N
C1 .1818(7) .1254(4) .7815(2) .0444(10) Uani d . 1 . C
C2 .2777(5) .0325(3) .8331(2) .0336(8) Uani d . 1 . C
C3 .4741(6) .0794(3) .8675(2) .0357(7) Uani d . 1 . C
C4 .4428(6) .0750(3) .9565(2) .0414(9) Uani d . 1 . C
C5 .2895(7) .1644(4) .9798(2) .0492(10) Uani d . 1 . C
C6 .0994(6) .1096(3) .9490(3) .0459(10) Uani d . 1 . C
C7 .1660(5) -.0036(3) .9089(2) .0338(8) Uani d . 1 . C
C8 .3324(6) -.0413(4) .9657(3) .0433(10) Uani d . 1 . C
C9 .0032(6) -.0891(4) .8952(3) .0510(10) Uani d . 1 . C
C10 .2664(9) -.0637(5) 1.0502(3) .069(2) Uani d . 1 . C
C11 .4487(7) -.1487(4) .9406(3) .0672(14) Uani d . 1 . C
C12 .1519(6) .3358(4) .8091(3) .0459(10) Uani d . 1 . C
C13 .2536(7) .4458(4) .8311(3) .0577(12) Uani d . 1 . C
H1 .2115 -.0878 .7567 .082(4) Uiso calc R 1 . H
H1A .2045 .1081 .7279 .082(4) Uiso calc R 1 . H
H1B .0451 .1255 .7901 .082(4) Uiso calc R 1 . H
H3 .5750 .0267 .8542 .082(4) Uiso calc R 1 . H
H4 .5596 .0796 .9862 .082(4) Uiso calc R 1 . H
H5A .3138 .2371 .9556 .082(4) Uiso calc R 1 . H
H5B .2853 .1746 1.0349 .082(4) Uiso calc R 1 . H
H6A .0123 .0937 .9908 .082(4) Uiso calc R 1 . H
H6B .0369 .1595 .9126 .082(4) Uiso calc R 1 . H
H9A .0537 -.1565 .8705 .082(4) Uiso calc R 1 . H
H9B -.0928 -.0548 .8625 .082(4) Uiso calc R 1 . H
H9C -.0538 -.1099 .9439 .082(4) Uiso calc R 1 . H
H10A .1934 .0008 1.0685 .082(4) Uiso calc R 1 . H
H10B .3773 -.0744 1.0827 .082(4) Uiso calc R 1 . H
H10C .1876 -.1313 1.0518 .082(4) Uiso calc R 1 . H
H11A .4927 -.1390 .8883 .082(4) Uiso calc R 1 . H
H11B .3677 -.2153 .9437 .082(4) Uiso calc R 1 . H
H11C .5575 -.1582 .9743 .082(4) Uiso calc R 1 . H
H13A .3895 .4317 .8354 .082(4) Uiso calc R 1 . H
H13B .2049 .4728 .8798 .082(4) Uiso calc R 1 . H
H13C .2311 .5026 .7919 .082(4) Uiso calc R 1 . H

loop_
_atom_type_symbol
_atom_type_description
_atom_type_scat_dispersion_real
_atom_type_scat_dispersion_imag
_atom_type_scat_source
C C .0181 .0091 'International Tables Vol C Tables 4.2.6.8 and 6.1.1.4'
H H .0000 .0000 'International Tables Vol C Tables 4.2.6.8 and 6.1.1.4'
N N .0311 .0180 'International Tables Vol C Tables 4.2.6.8 and 6.1.1.4'
O O .0492 .0322 'International Tables Vol C Tables 4.2.6.8 and 6.1.1.4'
Se Se -.7943 1.1372 'International Tables Vol C Tables 4.2.6.8 and 6.1.1.4'

loop_
_geom_angle_atom_site_label_1
_geom_angle_atom_site_label_2
_geom_angle_atom_site_label_3
_geom_angle
_geom_angle_publ_flag
N1 Se1 C3 87.1(2) y
C12 N1 C1 123.8(3) y
C12 N1 Se1 126.4(3) y
C1 N1 Se1 109.5(3) y
N1 C1 C2 110.2(3) n
O1 C2 C1 108.0(3) n
O1 C2 C7 112.5(3) n
C1 C2 C7 116.8(3) n
O1 C2 C3 107.1(3) n
C1 C2 C3 110.0(3) n
C7 C2 C3 101.8(3) n
C4 C3 C2 103.8(3) n
C4 C3 Se1 119.3(2) n
C2 C3 Se1 107.8(2) n
C5 C4 C3 109.4(3) n
C5 C4 C8 102.8(3) n
C3 C4 C8 101.4(3) n
C4 C5 C6 102.6(3) n
C7 C6 C5 104.3(3) n
C9 C7 C6 113.7(3) n
C9 C7 C8 117.2(3) n
C6 C7 C8 100.2(3) n
C9 C7 C2 114.1(3) n
C6 C7 C2 106.7(3) n
C8 C7 C2 103.3(3) n
C10 C8 C11 106.3(4) n
C10 C8 C4 112.7(4) n
C11 C8 C4 114.6(4) n
C10 C8 C7 114.5(4) n
C11 C8 C7 115.6(4) n
C4 C8 C7 93.1(3) n
O2 C12 N1 120.8(4) n
O2 C12 C13 121.5(4) n
N1 C12 C13 117.7(4) n

loop_
_geom_bond_atom_site_label_1
_geom_bond_atom_site_label_2
_geom_bond_site_symmetry_2
_geom_bond_distance
_geom_bond_publ_flag
Se1 N1 . 1.865(3) y
Se1 C3 . 1.943(3) y
O1 C2 . 1.425(4) y
O2 C12 . 1.243(5) y
N1 C12 . 1.348(5) y
N1 C1 . 1.463(5) y
C1 C2 . 1.537(6) n
C2 C7 . 1.561(5) n
C2 C3 . 1.567(5) n
C3 C4 . 1.537(5) n
C4 C5 . 1.526(6) n
C4 C8 . 1.549(5) n
C5 C6 . 1.543(6) n
C6 C7 . 1.543(5) n
C7 C9 . 1.510(5) n
C7 C8 . 1.561(6) n
C8 C10 . 1.535(6) n
C8 C11 . 1.535(6) n
C12 C13 . 1.496(7) n

loop_
_geom_torsion_atom_site_label_1
_geom_torsion_atom_site_label_2
_geom_torsion_atom_site_label_3
_geom_torsion_atom_site_label_4
_geom_torsion
_geom_torsion_publ_flag
C3 Se1 N1 C12 137.5(3) n
C3 Se1 N1 C1 -36.8(3) n
C12 N1 C1 C2 -135.2(4) n
Se1 N1 C1 C2 39.3(4) n
N1 C1 C2 O1 -135.8(3) n
N1 C1 C2 C7 96.2(4) n
N1 C1 C2 C3 -19.2(5) n
O1 C2 C3 C4 -123.3(3) n
C1 C2 C3 C4 119.5(3) n
C7 C2 C3 C4 -5.0(4) n
O1 C2 C3 Se1 109.2(3) n
C1 C2 C3 Se1 -7.9(4) n
C7 C2 C3 Se1 -132.4(2) n
N1 Se1 C3 C4 -93.4(3) n
N1 Se1 C3 C2 24.5(2) n
C2 C3 C4 C5 -68.1(4) n
Se1 C3 C4 C5 51.8(4) n
C2 C3 C4 C8 40.0(4) n
Se1 C3 C4 C8 159.9(3) n
C3 C4 C5 C6 72.5(4) n
C8 C4 C5 C6 -34.6(4) n
C4 C5 C6 C7 -1.9(4) n
C5 C6 C7 C9 163.0(3) n
C5 C6 C7 C8 37.1(4) n
C5 C6 C7 C2 -70.2(4) n
O1 C2 C7 C9 -45.3(4) n
C1 C2 C7 C9 80.4(4) n
C3 C2 C7 C9 -159.7(3) n
O1 C2 C7 C6 -171.9(3) n
C1 C2 C7 C6 -46.1(4) n
C3 C2 C7 C6 73.8(4) n
O1 C2 C7 C8 83.0(4) n
C1 C2 C7 C8 -151.2(3) n
C3 C2 C7 C8 -31.4(4) n
C5 C4 C8 C10 -62.2(4) n
C3 C4 C8 C10 -175.3(4) n
C5 C4 C8 C11 176.1(4) n
C3 C4 C8 C11 63.0(5) n
C5 C4 C8 C7 56.0(3) n
C3 C4 C8 C7 -57.1(3) n
C9 C7 C8 C10 -62.7(5) n
C6 C7 C8 C10 60.9(4) n
C2 C7 C8 C10 170.9(3) n
C9 C7 C8 C11 61.4(5) n
C6 C7 C8 C11 -175.0(4) n
C2 C7 C8 C11 -65.0(4) n
C9 C7 C8 C4 -179.3(3) n
C6 C7 C8 C4 -55.8(3) n
C2 C7 C8 C4 54.3(3) n
C1 N1 C12 O2 -2.3(7) n
Se1 N1 C12 O2 -175.8(3) n
C1 N1 C12 C13 177.6(4) n
Se1 N1 C12 C13 4.0(5) n

loop_
_cod_related_entry_id
_cod_related_entry_database
_cod_related_entry_code
1 ChemSpider 9110761
